data_7720252
loop_
_publ_author_name
'Petrasheuskaya, Tatsiana V.'
'Kiss, M&#xe1;rton A'
'Rapta, Peter'
'Fonay, Csenge'
'May, N&#xf3;ra V'
'Spengler, Gabriella'
'Frank, &#xc9;va'
'Enyedy, &#xc9;va A'

_publ_section_title
;
 Comparative solution study of imidazole-derived thiosemicarbazone
 complexes: effects of methylation and aromatic conjugation on the redox
 properties, anticancer, and antibacterial activity.
;
_journal_issue 10
_journal_name_full 'Dalton transactions (Cambridge, England : 2003)'
_journal_page_first 4269
_journal_page_last 4287
_journal_paper_doi 10.1039/d5dt02939b
_journal_volume 55
_journal_year 2026
_chemical_formula_moiety '0.5(C14 H20 N10 S2), Cl'
_chemical_formula_sum 'C7 H10 Cl N5 S'
_chemical_formula_weight 231.710
_space_group_crystal_system orthorhombic
_space_group_IT_number 36
_space_group_name_Hall 'C 2c -2'
_space_group_name_H-M_alt 'C m c 21'
_symmetry_Int_Tables_number 36
_audit_creation_date 2025-01-29
_audit_creation_method
;
Olex2 1.5
(compiled 2024.02.16 svn.r378c4104 for OlexSys, GUI svn.r6928)
;
_audit_update_record
;
2025-12-01 deposited with the CCDC.	2026-02-18 downloaded from the CCDC.
;
_cell_angle_alpha 90
_cell_angle_beta 90
_cell_angle_gamma 90
_cell_formula_units_Z 4
_cell_length_a 6.6090(9)
_cell_length_b 21.973(3)
_cell_length_c 6.9687(8)
_cell_measurement_reflns_used 9103
_cell_measurement_temperature 125(2)
_cell_measurement_theta_max 7.460
_cell_measurement_theta_min 3.220
_cell_volume 1012.0(2)
_computing_molecular_graphics 'Olex2 1.5 (Dolomanov et al., 2009)'
_computing_publication_material 'Olex2 1.5 (Dolomanov et al., 2009)'
_computing_structure_refinement 'olex2.refine 1.5 (Bourhis et al., 2015)'
_diffrn_ambient_temperature 125(2)
_diffrn_detector 'Image Plate'
_diffrn_detector_area_resol_mean 10.0000
_diffrn_detector_type 'Rigaku IP'
_diffrn_measured_fraction_theta_full 0.9982
_diffrn_measured_fraction_theta_max 0.9985
_diffrn_measurement_device_type RAXIS-RAPID
_diffrn_measurement_method dtprofit.ref
_diffrn_radiation_detector RX
_diffrn_radiation_monochromator 'Graphite Monochromato'
_diffrn_radiation_probe x-ray
_diffrn_radiation_type 'Mo K\a'
_diffrn_radiation_wavelength 0.71073
_diffrn_reflns_av_R_equivalents 0.0497
_diffrn_reflns_av_unetI/netI 0.0483
_diffrn_reflns_Laue_measured_fraction_full 0.9982
_diffrn_reflns_Laue_measured_fraction_max 0.9985
_diffrn_reflns_limit_h_max 8
_diffrn_reflns_limit_h_min -8
_diffrn_reflns_limit_k_max 28
_diffrn_reflns_limit_k_min -28
_diffrn_reflns_limit_l_max 9
_diffrn_reflns_limit_l_min -8
_diffrn_reflns_number 10290
_diffrn_reflns_point_group_measured_fraction_full 0.9730
_diffrn_reflns_point_group_measured_fraction_max 0.9675
_diffrn_reflns_theta_full 25.2417
_diffrn_reflns_theta_max 27.46
_diffrn_reflns_theta_min 3.22
_diffrn_source 'sealed X-ray tube'
_diffrn_source_target Mo
_exptl_absorpt_coefficient_mu 0.551
_exptl_absorpt_correction_T_max 1.000
_exptl_absorpt_correction_T_min 0.958
_exptl_absorpt_correction_type numerical
_exptl_absorpt_process_details 'NUMABS, Numerical Absorption correction Program (T.Higashi, 2011)'
_exptl_crystal_colour colourless
_exptl_crystal_colour_primary colourless
_exptl_crystal_density_diffrn 1.521
_exptl_crystal_description needle
_exptl_crystal_F_000 481.323
_exptl_crystal_size_max 0.6
_exptl_crystal_size_mid 0.15
_exptl_crystal_size_min 0.11
_refine_diff_density_max 1.1058
_refine_diff_density_min -0.3437
_refine_diff_density_rms 0.1213
_refine_ls_abs_structure_details 'Hooft, R.W.W., Straver, L.H., Spek, A.L. (2010). J. Appl. Cryst., 43, 665-668.'
_refine_ls_abs_structure_Flack 0.64(3)
_refine_ls_d_res_high 0.7706
_refine_ls_d_res_low 6.3289
_refine_ls_goodness_of_fit_ref 1.0821
_refine_ls_hydrogen_treatment constr
_refine_ls_matrix_type full
_refine_ls_number_constraints 16
_refine_ls_number_parameters 87
_refine_ls_number_reflns 1222
_refine_ls_number_restraints 1
_refine_ls_restrained_S_all 1.0821
_refine_ls_R_factor_all 0.0465
_refine_ls_R_factor_gt 0.0444
_refine_ls_shift/su_max 0.0006
_refine_ls_shift/su_mean 0.0001
_refine_ls_structure_factor_coef Fsqd
_refine_ls_weighting_details 'w=1/[\s^2^(Fo^2^)+(0.0656P)^2^+0.7439P] where P=(Fo^2^+2Fc^2^)/3'
_refine_ls_weighting_scheme calc
_refine_ls_wR_factor_gt 0.1009
_refine_ls_wR_factor_ref 0.1021
_reflns_Friedel_coverage 0.931
_reflns_limit_h_max 8
_reflns_limit_h_min -8
_reflns_limit_k_max 28
_reflns_limit_k_min -28
_reflns_limit_l_max 9
_reflns_limit_l_min -8
_reflns_number_gt 1188
_reflns_number_total 1222
_reflns_threshold_expression I>=2u(I)
_cod_data_source_file d5dt02939b2.cif
_cod_data_source_block Me2ImTFCl
_cod_depositor_comments 'Adding full bibliography for 7720249--7720256.cif.'
_cod_original_sg_symbol_Hall ' C 2c -2'
_cod_database_code 7720252
_olex2_refinement_description
;
1. Fixed Uiso
 At 1.2 times of:
  All C(H) groups, All N(H) groups
 At 1.5 times of:
  All C(H,H,H) groups
2. Others
 Fixed Sof: H7a(0.5) H7b(0.5) H7c(0.5) H6a(0.5) H6b(0.5) H6c(0.5)
3.a Aromatic/amide H refined with riding coordinates:
 N5(H5), N4(H4), C4(H4a), C5(H5a)
3.b Idealised Me refined as rotating group:
 C7(H7a,H7b,H7c), C6(H6a,H6b,H6c)
;
_olex2_submission_special_instructions 'No special instructions were received'

loop_
_space_group_symop_id
_space_group_symop_operation_xyz
1 x,y,z
2 -x,-y,z+1/2
3 -x,y,z
4 x,-y,z+1/2
5 x+1/2,y+1/2,z
6 -x+1/2,-y+1/2,z+1/2
7 -x+1/2,y+1/2,z
8 x+1/2,-y+1/2,z+1/2

loop_
_atom_site_label
_atom_site_type_symbol
_atom_site_fract_x
_atom_site_fract_y
_atom_site_fract_z
_atom_site_U_iso_or_equiv
_atom_site_adp_type
_atom_site_occupancy
_atom_site_site_symmetry_order
_atom_site_refinement_flags_posn
_atom_site_refinement_flags_adp
_atom_site_refinement_flags_occupancy
_atom_site_disorder_group
S1 S 0.5 0.32178(4) 0.05740(16) 0.0238(2) Uani 1.000000 2 S T P .
Cl1 Cl 0.5 0.05491(4) 0.37352(14) 0.0378(3) Uani 1.000000 2 S T P .
N2 N 0.5 0.28670(14) 0.4115(4) 0.0233(8) Uani 1.000000 2 S T P .
N5 N 0.5 0.14024(17) -0.2859(5) 0.0261(8) Uani 1.000000 2 S T P .
H5 H 0.4999999999999999 0.12870(17) -0.4068(5) 0.0313(10) Uiso 1.000000 2 RS T P .
N4 N 0.5 0.13715(16) 0.0237(5) 0.0212(8) Uani 1.000000 2 S T P .
H4 H 0.4999999999999999 0.12289(16) 0.1417(5) 0.0255(9) Uiso 1.000000 2 RS T P .
C3 C 0.5 0.19755(19) -0.0266(6) 0.0208(8) Uani 1.000000 2 S T P .
N1 N 0.5 0.39290(15) 0.3711(6) 0.0394(9) Uani 1.000000 2 S T P .
N3 N 0.5 0.23411(14) 0.3031(5) 0.0220(7) Uani 1.000000 2 S T P .
C4 C 0.5 0.20021(19) -0.2229(6) 0.0222(9) Uani 1.000000 2 S T P .
H4a H 0.5000000000000001 0.23582(19) -0.3002(6) 0.0266(11) Uiso 1.000000 2 RS T P .
C2 C 0.5 0.24471(18) 0.1189(6) 0.0218(8) Uani 1.000000 2 S T P .
C1 C 0.5 0.33641(17) 0.3037(6) 0.0220(8) Uani 1.000000 2 S T P .
C5 C 0.5 0.10336(16) -0.1374(7) 0.0240(8) Uani 1.000000 2 S T P .
H5a H 0.49999999999999994 0.06016(16) -0.1428(7) 0.0288(10) Uiso 1.000000 2 RS T P .
C7 C 0.5 0.4460(2) 0.2480(8) 0.0411(13) Uani 1.000000 2 S T P .
H7a H 0.424(5) 0.4370(5) 0.130(2) 0.062(2) Uiso 0.500000 1 GR . P -1
H7b H 0.436(5) 0.4801(5) 0.315(2) 0.062(2) Uiso 0.500000 1 GR . P -1
H7c H 0.6396(3) 0.4568(10) 0.215(4) 0.062(2) Uiso 0.500000 1 GR . P -1
C6 C 0.5 0.4031(2) 0.5787(8) 0.0451(12) Uani 1.000000 2 S T P .
H6a H 0.407(5) 0.4363(15) 0.6100(10) 0.0676(18) Uiso 0.500000 1 GR . P -1
H6b H 0.457(7) 0.3659(7) 0.6443(8) 0.0676(18) Uiso 0.500000 1 GR . P -1
H6c H 0.6368(15) 0.414(2) 0.6208(13) 0.0676(18) Uiso 0.500000 1 GR . P -1

loop_
_atom_site_aniso_label
_atom_site_aniso_U_11
_atom_site_aniso_U_22
_atom_site_aniso_U_33
_atom_site_aniso_U_12
_atom_site_aniso_U_13
_atom_site_aniso_U_23
S1 0.0346(5) 0.0195(4) 0.0172(5) -0.000000 -0.000000 0.0025(4)
Cl1 0.0738(8) 0.0189(4) 0.0206(5) -0.000000 -0.000000 0.0002(4)
N2 0.0286(17) 0.0199(16) 0.021(2) -0.000000 -0.000000 -0.0006(14)
N5 0.0291(18) 0.037(2) 0.0124(18) -0.000000 -0.000000 -0.0057(17)
N4 0.0292(16) 0.0175(15) 0.017(2) -0.000000 -0.000000 0.0000(13)
C3 0.0225(18) 0.020(2) 0.020(2) -0.000000 -0.000000 -0.0059(16)
N1 0.069(3) 0.0185(16) 0.031(2) -0.000000 -0.000000 0.0034(18)
N3 0.0258(16) 0.0213(15) 0.0189(16) -0.000000 -0.000000 -0.0033(16)
C4 0.0228(18) 0.0202(19) 0.024(2) -0.000000 -0.000000 -0.0030(15)
C2 0.0218(17) 0.0175(17) 0.026(2) -0.000000 -0.000000 -0.0002(14)
C1 0.0232(18) 0.0257(19) 0.0169(18) -0.000000 -0.000000 0.0022(17)
C5 0.0274(19) 0.0164(16) 0.028(2) -0.000000 -0.000000 -0.0084(19)
C7 0.067(4) 0.0179(19) 0.039(3) -0.000000 -0.000000 -0.0013(18)
C6 0.065(3) 0.035(2) 0.036(3) -0.000000 -0.000000 -0.011(2)

loop_
_atom_type_symbol
_atom_type_scat_dispersion_real
_atom_type_scat_dispersion_imag
_atom_type_scat_Cromer_Mann_a1
_atom_type_scat_Cromer_Mann_a2
_atom_type_scat_Cromer_Mann_a3
_atom_type_scat_Cromer_Mann_a4
_atom_type_scat_Cromer_Mann_b1
_atom_type_scat_Cromer_Mann_b2
_atom_type_scat_Cromer_Mann_b3
_atom_type_scat_Cromer_Mann_b4
_atom_type_scat_Cromer_Mann_c
_atom_type_scat_source
_atom_type_scat_dispersion_source
C 0.00313 0.00162 2.31000 1.02000 1.58860 0.86500 20.84390 10.20750 0.56870 51.65120 0.21560 'International Tables Volume C Table 6.1.1.4 (pp. 500-502)' 'Brennan, Cowan, Rev. Sci. Instrum., 1992, 63, 850'
Cl 0.14908 0.15974 11.46040 7.19640 6.25560 1.64550 0.01040 1.16620 18.51940 47.77840 -9.55740 'International Tables Volume C Table 6.1.1.4 (pp. 500-502)' 'Brennan, Cowan, Rev. Sci. Instrum., 1992, 63, 850'
H 0.00000 0.00000 0.49300 0.32291 0.14019 0.04081 10.51090 26.12570 3.14236 57.79970 0.00304 'International Tables Volume C Table 6.1.1.4 (pp. 500-502)' 'Brennan, Cowan, Rev. Sci. Instrum., 1992, 63, 850'
N 0.00612 0.00332 12.21260 3.13220 2.01250 1.16630 0.00570 9.89330 28.99750 0.58260 -11.52900 'International Tables Volume C Table 6.1.1.4 (pp. 500-502)' 'Brennan, Cowan, Rev. Sci. Instrum., 1992, 63, 850'
S 0.12485 0.12449 6.90530 5.20340 1.43790 1.58630 1.46790 22.21510 0.25360 56.17200 0.86690 'International Tables Volume C Table 6.1.1.4 (pp. 500-502)' 'Brennan, Cowan, Rev. Sci. Instrum., 1992, 63, 850'

loop_
_geom_angle_atom_site_label_1
_geom_angle_atom_site_label_2
_geom_angle_atom_site_label_3
_geom_angle
_geom_angle_site_symmetry_1
_geom_angle_site_symmetry_3
_geom_angle_publ_flag
C1 S1 C2 86.40(19) . . ?
C1 N2 N3 112.3(3) . . ?
C4 N5 H5 125.2(2) . . ?
C5 N5 H5 125.2(2) . . ?
C5 N5 C4 109.6(3) . . ?
C3 N4 H4 125.7(2) . . ?
C5 N4 H4 125.7(2) . . ?
C5 N4 C3 108.7(4) . . ?
C4 C3 N4 107.3(4) . . ?
C2 C3 N4 120.8(4) . . ?
C2 C3 C4 131.9(4) . . ?
C7 N1 C1 122.9(5) . . ?
C6 N1 C1 119.5(4) . . ?
C6 N1 C7 117.5(4) . . ?
C2 N3 N2 112.9(3) . . ?
C3 C4 N5 106.0(4) . . ?
H4a C4 N5 127.0(2) . . ?
H4a C4 C3 127.0(3) . . ?
C3 C2 S1 121.4(3) . . ?
N3 C2 S1 114.5(3) . . ?
N3 C2 C3 124.1(4) . . ?
N2 C1 S1 113.9(3) . . ?
N1 C1 S1 121.3(3) . . ?
N1 C1 N2 124.8(4) . . ?
N4 C5 N5 108.5(3) . . ?
H5a C5 N5 125.8(2) . . ?
H5a C5 N4 125.8(2) . . ?
H7a C7 N1 109.5 . . ?
H7a C7 N1 109.5 3_655 . ?
H7a C7 H7a 61(4) 3_655 . ?
H7b C7 N1 109.5 3_655 . ?
H7b C7 N1 109.5 . . ?
H7b C7 H7a 140.7 . 3_655 ?
H7b C7 H7a 109.5 . . ?
H7b C7 H7a 109.5 3_655 3_655 ?
H7b C7 H7a 140.7 3_655 . ?
H7b C7 H7b 51(4) 3_655 . ?
H7c C7 N1 109.5 3_655 . ?
H7c C7 N1 109.5 . . ?
H7c C7 H7a 109.5 3_655 3_655 ?
H7c C7 H7a 51.2 . 3_655 ?
H7c C7 H7a 109.5 . . ?
H7c C7 H7a 51.2 3_655 . ?
H7c C7 H7b 61.3 . 3_655 ?
H7c C7 H7b 109.5 3_655 3_655 ?
H7c C7 H7b 61.3 3_655 . ?
H7c C7 H7b 109.5 . . ?
H7c C7 H7c 140.7(15) . 3_655 ?
H6a C6 N1 109.5 . . ?
H6a C6 N1 109.5 3_655 . ?
H6a C6 H6a 78(5) 3_655 . ?
H6b C6 N1 109.5 3_655 . ?
H6b C6 N1 109.5 . . ?
H6b C6 H6a 109.5 3_655 3_655 ?
H6b C6 H6a 134.6 . 3_655 ?
H6b C6 H6a 134.6 3_655 . ?
H6b C6 H6a 109.5 . . ?
H6b C6 H6b 34(5) 3_655 . ?
H6c C6 N1 109.5 . . ?
H6c C6 N1 109.5 3_655 . ?
H6c C6 H6a 109.5 3_655 3_655 ?
H6c C6 H6a 34.0 . 3_655 ?
H6c C6 H6a 34.0 3_655 . ?
H6c C6 H6a 109.5 . . ?
H6c C6 H6b 78.1 . 3_655 ?
H6c C6 H6b 109.5 . . ?
H6c C6 H6b 78.1 3_655 . ?
H6c C6 H6b 109.5 3_655 3_655 ?
H6c C6 H6c 135(3) . 3_655 ?

loop_
_geom_bond_atom_site_label_1
_geom_bond_atom_site_label_2
_geom_bond_distance
_geom_bond_site_symmetry_2
_geom_bond_publ_flag
S1 C2 1.747(4) . ?
S1 C1 1.746(4) . ?
N2 N3 1.381(5) . ?
N2 C1 1.326(5) . ?
N5 H5 0.8800 . ?
N5 C4 1.389(5) . ?
N5 C5 1.315(6) . ?
N4 H4 0.8800 . ?
N4 C3 1.373(6) . ?
N4 C5 1.346(5) . ?
C3 C4 1.369(6) . ?
C3 C2 1.450(5) . ?
N1 C1 1.327(5) . ?
N1 C7 1.448(6) . ?
N1 C6 1.464(7) . ?
N3 C2 1.304(6) . ?
C4 H4a 0.9500 . ?
C5 H5a 0.9500 . ?
C7 H7a 0.9800 . ?
C7 H7a 0.9800 3_655 ?
C7 H7b 0.9800 3_655 ?
C7 H7b 0.9800 . ?
C7 H7c 0.9800 3_655 ?
C7 H7c 0.9800 . ?
C6 H6a 0.9800 . ?
C6 H6a 0.9800 3_655 ?
C6 H6b 0.9800 . ?
C6 H6b 0.9800 3_655 ?
C6 H6c 0.9800 3_655 ?
C6 H6c 0.9800 . ?

loop_
_geom_torsion_atom_site_label_1
_geom_torsion_atom_site_label_2
_geom_torsion_atom_site_label_3
_geom_torsion_atom_site_label_4
_geom_torsion
_geom_torsion_site_symmetry_1
_geom_torsion_site_symmetry_2
_geom_torsion_site_symmetry_3
_geom_torsion_site_symmetry_4
_geom_torsion_publ_flag
S1 C2 C3 N4 -180.0 . . . . ?
S1 C2 C3 C4 0.0 . . . . ?
S1 C2 N3 N2 0.0 . . . . ?
S1 C1 N2 N3 0.0 . . . . ?
S1 C1 N1 C7 0.0 . . . . ?
S1 C1 N1 C6 -180.0 . . . . ?
N2 N3 C2 C3 180.0 . . . . ?
N2 C1 N1 C7 180.0 . . . . ?
N2 C1 N1 C6 0.0 . . . . ?
N5 C4 C3 N4 -0.0 . . . . ?
N5 C4 C3 C2 -180.0 . . . . ?
N5 C5 N4 C3 -0.0 . . . . ?
N4 C3 C2 N3 0.0 . . . . ?
